data_4335274
loop_
_publ_author_name
'Yulia Visitaev'
'Israel Goldberg'
'Arkadi Vigalok'

_publ_section_title
;
 Organopalladium Complexes of Oxacalixarenes: Selecting the Lid for the
 Three-Dimensional Scaffold
;
_journal_name_full 'Inorganic Chemistry'
_journal_page_first 6779
_journal_page_last 6781
_journal_paper_doi 10.1021/ic400925y
_journal_volume 52
_journal_year 2013
_chemical_formula_moiety 'C48 H45 N10 O14 Pd, B F4, 3(C3 H6 O)'
_chemical_formula_sum 'C57 H63 B F4 N10 O17 Pd'
_chemical_formula_weight 1353.38
_chemical_name_systematic
; 
 ? 
;
_space_group_IT_number 19
_symmetry_cell_setting orthorhombic
_symmetry_space_group_name_Hall 'P 2ac 2ab'
_symmetry_space_group_name_H-M 'P 21 21 21'
_atom_sites_solution_hydrogens geom
_atom_sites_solution_primary direct
_atom_sites_solution_secondary difmap
_audit_creation_method SHELXL-97
_cell_angle_alpha 90.00
_cell_angle_beta 90.00
_cell_angle_gamma 90.00
_cell_formula_units_Z 4
_cell_length_a 11.7090(2)
_cell_length_b 20.1929(3)
_cell_length_c 26.3218(6)
_cell_measurement_reflns_used 5219
_cell_measurement_temperature 110(2)
_cell_measurement_theta_max 25.50
_cell_measurement_theta_min 2.53
_cell_volume 6223.5(2)
_computing_cell_refinement Denzo
_computing_data_collection 'Collect, Nonius B.V.'
_computing_data_reduction 'Denzo & Scalepack'
_computing_structure_refinement 'SHELXL-97 (Sheldrick, 1997)'
_computing_structure_solution SIR-92
_diffrn_ambient_temperature 110(2)
_diffrn_detector_area_resol_mean 12.8
_diffrn_measured_fraction_theta_full 0.980
_diffrn_measured_fraction_theta_max 0.980
_diffrn_measurement_device_type 'Nonius KappaCCD'
_diffrn_measurement_method '1 deg. \f scans'
_diffrn_radiation_monochromator graphite
_diffrn_radiation_source 'fine-focus sealed tube'
_diffrn_radiation_type MoK\a
_diffrn_radiation_wavelength 0.71073
_diffrn_reflns_av_R_equivalents 0.0630
_diffrn_reflns_av_sigmaI/netI 0.0939
_diffrn_reflns_limit_h_max 14
_diffrn_reflns_limit_h_min -14
_diffrn_reflns_limit_k_max 24
_diffrn_reflns_limit_k_min -24
_diffrn_reflns_limit_l_max 30
_diffrn_reflns_limit_l_min -31
_diffrn_reflns_number 18134
_diffrn_reflns_theta_full 25.50
_diffrn_reflns_theta_max 25.50
_diffrn_reflns_theta_min 2.53
_diffrn_standards_number 0
_exptl_absorpt_coefficient_mu 0.387
_exptl_absorpt_correction_T_max 0.9267
_exptl_absorpt_correction_T_min 0.8607
_exptl_absorpt_correction_type multi-scan
_exptl_absorpt_process_details 'Blessing, 1995'
_exptl_crystal_colour yellow
_exptl_crystal_density_diffrn 1.444
_exptl_crystal_description needles
_exptl_crystal_F_000 2792
_exptl_crystal_size_max 0.40
_exptl_crystal_size_mid 0.20
_exptl_crystal_size_min 0.20
_refine_diff_density_max 1.185
_refine_diff_density_min -0.819
_refine_diff_density_rms 0.089
_refine_ls_abs_structure_details 'Flack H D (1983), Acta Cryst. A39, 876-881'
_refine_ls_abs_structure_Flack -0.03(3)
_refine_ls_extinction_method none
_refine_ls_goodness_of_fit_ref 1.017
_refine_ls_hydrogen_treatment constr
_refine_ls_matrix_type full
_refine_ls_number_parameters 807
_refine_ls_number_reflns 10495
_refine_ls_number_restraints 6
_refine_ls_restrained_S_all 1.017
_refine_ls_R_factor_all 0.0950
_refine_ls_R_factor_gt 0.0605
_refine_ls_shift/su_max 0.007
_refine_ls_shift/su_mean 0.000
_refine_ls_structure_factor_coef Fsqd
_refine_ls_weighting_details 'calc w=1/[\s^2^(Fo^2^)+(0.0854P)^2^+0.0000P] where P=(Fo^2^+2Fc^2^)/3'
_refine_ls_weighting_scheme calc
_refine_ls_wR_factor_gt 0.1338
_refine_ls_wR_factor_ref 0.1520
_reflns_number_gt 7646
_reflns_number_total 10495
_reflns_threshold_expression >2sigma(I)
_cod_data_source_file ic400925y_si_002_05.cif
_cod_data_source_block ar72
_cod_database_code 4335274

loop_
_symmetry_equiv_pos_as_xyz
'x, y, z'
'-x+1/2, -y, z+1/2'
'x+1/2, -y+1/2, -z'
'-x, y+1/2, -z+1/2'

loop_
_atom_site_label
_atom_site_type_symbol
_atom_site_fract_x
_atom_site_fract_y
_atom_site_fract_z
_atom_site_U_iso_or_equiv
_atom_site_adp_type
_atom_site_occupancy
_atom_site_symmetry_multiplicity
_atom_site_calc_flag
_atom_site_refinement_flags
Pd1 Pd 0.68065(4) 0.91113(2) 0.275690(18) 0.02903(14) Uani 1 1 d .
N2 N 0.5157(4) 0.9042(2) 0.25180(19) 0.0282(11) Uani 1 1 d .
C3 C 0.4656(6) 0.8478(3) 0.2377(2) 0.0358(17) Uani 1 1 d .
H3 H 0.5080 0.8078 0.2403 0.043 Uiso 1 1 calc R
C4 C 0.3553(5) 0.8447(3) 0.2198(3) 0.0345(15) Uani 1 1 d .
H4 H 0.3232 0.8030 0.2112 0.041 Uiso 1 1 calc R
C5 C 0.2904(5) 0.9019(3) 0.2141(2) 0.0339(16) Uani 1 1 d .
C6 C 0.3444(5) 0.9615(3) 0.2296(3) 0.0327(15) Uani 1 1 d .
H6 H 0.3047 1.0024 0.2273 0.039 Uiso 1 1 calc R
C7 C 0.4544(6) 0.9599(3) 0.2479(2) 0.0324(16) Uani 1 1 d .
H7 H 0.4885 1.0004 0.2583 0.039 Uiso 1 1 calc R
N8 N 0.1815(5) 0.9018(3) 0.1966(2) 0.0430(13) Uani 1 1 d .
C9 C 0.1230(6) 0.9628(4) 0.1874(3) 0.053(2) Uani 1 1 d .
H9A H 0.1168 0.9877 0.2192 0.080 Uiso 1 1 calc R
H9B H 0.0463 0.9535 0.1742 0.080 Uiso 1 1 calc R
H9C H 0.1657 0.9890 0.1624 0.080 Uiso 1 1 calc R
C10 C 0.1300(6) 0.8404(4) 0.1782(3) 0.056(2) Uani 1 1 d .
H10A H 0.1694 0.8259 0.1473 0.084 Uiso 1 1 calc R
H10B H 0.0491 0.8479 0.1707 0.084 Uiso 1 1 calc R
H10C H 0.1370 0.8060 0.2044 0.084 Uiso 1 1 calc R
N11 N 0.8459(4) 0.9207(2) 0.2968(2) 0.0321(12) Uani 1 1 d .
C12 C 0.9175(6) 0.8690(3) 0.2966(2) 0.0323(16) Uani 1 1 d .
H12 H 0.8874 0.8268 0.2879 0.039 Uiso 1 1 calc R
C13 C 1.0317(5) 0.8728(3) 0.3083(2) 0.0319(15) Uani 1 1 d .
H13 H 1.0775 0.8340 0.3078 0.038 Uiso 1 1 calc R
C14 C 1.0812(5) 0.9345(3) 0.3211(2) 0.0300(15) Uani 1 1 d .
C15 C 1.0059(6) 0.9895(3) 0.3182(2) 0.0332(16) Uani 1 1 d .
H15 H 1.0335 1.0329 0.3247 0.040 Uiso 1 1 calc R
C16 C 0.8943(5) 0.9800(3) 0.3060(2) 0.0297(15) Uani 1 1 d .
H16 H 0.8469 1.0180 0.3038 0.036 Uiso 1 1 calc R
N17 N 1.1915(5) 0.9400(3) 0.3352(2) 0.0409(14) Uani 1 1 d .
C18 C 1.2603(6) 0.8817(3) 0.3459(3) 0.0471(19) Uani 1 1 d .
H18A H 1.2349 0.8617 0.3779 0.071 Uiso 1 1 calc R
H18B H 1.3407 0.8945 0.3489 0.071 Uiso 1 1 calc R
H18C H 1.2515 0.8496 0.3183 0.071 Uiso 1 1 calc R
C19 C 1.2371(7) 1.0049(4) 0.3503(3) 0.056(2) Uani 1 1 d .
H19A H 1.2298 1.0360 0.3219 0.084 Uiso 1 1 calc R
H19B H 1.3179 1.0003 0.3595 0.084 Uiso 1 1 calc R
H19C H 1.1942 1.0216 0.3796 0.084 Uiso 1 1 calc R
N20 N 0.7401(4) 0.9164(3) 0.2008(2) 0.0320(12) Uani 1 1 d .
C21 C 0.7844(5) 0.9721(3) 0.1811(3) 0.0355(17) Uani 1 1 d .
H21 H 0.7814 1.0111 0.2013 0.043 Uiso 1 1 calc R
C22 C 0.8340(6) 0.9770(3) 0.1336(3) 0.0376(17) Uani 1 1 d .
H22 H 0.8599 1.0185 0.1212 0.045 Uiso 1 1 calc R
C23 C 0.8457(5) 0.9190(3) 0.1036(2) 0.0328(15) Uani 1 1 d .
C24 C 0.8023(6) 0.8604(3) 0.1251(3) 0.0429(18) Uani 1 1 d .
H24 H 0.8081 0.8199 0.1069 0.051 Uiso 1 1 calc R
C25 C 0.7510(6) 0.8614(3) 0.1725(3) 0.0369(17) Uani 1 1 d .
H25 H 0.7221 0.8210 0.1858 0.044 Uiso 1 1 calc R
N26 N 0.8974(5) 0.9192(3) 0.0577(2) 0.0459(15) Uani 1 1 d .
C27 C 0.8962(7) 0.8608(4) 0.0260(3) 0.054(2) Uani 1 1 d .
H27A H 0.9403 0.8256 0.0425 0.081 Uiso 1 1 calc R
H27B H 0.9303 0.8713 -0.0070 0.081 Uiso 1 1 calc R
H27C H 0.8172 0.8461 0.0212 0.081 Uiso 1 1 calc R
C28 C 0.9591(7) 0.9784(3) 0.0394(3) 0.050(2) Uani 1 1 d .
H28A H 0.9046 1.0097 0.0245 0.075 Uiso 1 1 calc R
H28B H 1.0149 0.9652 0.0136 0.075 Uiso 1 1 calc R
H28C H 0.9988 0.9995 0.0679 0.075 Uiso 1 1 calc R
C29 C 0.6163(5) 0.9015(3) 0.3463(2) 0.0254(13) Uani 1 1 d .
C30 C 0.6029(5) 0.8391(3) 0.3685(2) 0.0285(15) Uani 1 1 d .
C31 C 0.5426(6) 0.8263(3) 0.4120(3) 0.0333(16) Uani 1 1 d .
H31 H 0.5392 0.7827 0.4256 0.040 Uiso 1 1 calc R
C32 C 0.4860(6) 0.8789(3) 0.4359(3) 0.0315(15) Uani 1 1 d .
C33 C 0.4994(5) 0.9425(3) 0.4173(3) 0.0317(16) Uani 1 1 d .
H33 H 0.4644 0.9792 0.4337 0.038 Uiso 1 1 calc R
C34 C 0.5658(6) 0.9516(3) 0.3737(3) 0.0326(16) Uani 1 1 d .
C35 C 0.4079(6) 0.8640(3) 0.4790(3) 0.0342(16) Uani 1 1 d .
O36 O 0.4002(5) 0.8093(2) 0.49816(19) 0.0537(14) Uani 1 1 d .
O37 O 0.3474(4) 0.9154(2) 0.49424(17) 0.0422(11) Uani 1 1 d .
C38 C 0.2617(7) 0.9019(4) 0.5327(3) 0.054(2) Uani 1 1 d .
H38A H 0.2987 0.8867 0.5645 0.065 Uiso 1 1 calc R
H38B H 0.2089 0.8669 0.5209 0.065 Uiso 1 1 calc R
C39 C 0.1976(8) 0.9651(4) 0.5420(3) 0.065(2) Uani 1 1 d .
H39A H 0.2502 0.9988 0.5550 0.098 Uiso 1 1 calc R
H39B H 0.1370 0.9572 0.5669 0.098 Uiso 1 1 calc R
H39C H 0.1637 0.9805 0.5100 0.098 Uiso 1 1 calc R
O40 O 0.5738(4) 1.01711(19) 0.35497(17) 0.0321(10) Uani 1 1 d .
C41 C 0.6605(5) 1.0546(3) 0.3738(2) 0.0295(15) Uani 1 1 d .
C42 C 0.6655(5) 1.1219(3) 0.3600(2) 0.0289(14) Uani 1 1 d .
C43 C 0.7525(6) 1.1612(3) 0.3775(3) 0.0338(16) Uani 1 1 d .
H43 H 0.7537 1.2069 0.3689 0.041 Uiso 1 1 calc R
C44 C 0.8370(6) 1.1356(3) 0.4068(3) 0.0347(16) Uani 1 1 d .
C45 C 0.8326(5) 1.0684(3) 0.4219(2) 0.0299(14) Uani 1 1 d .
C46 C 0.7428(5) 1.0303(3) 0.4061(2) 0.0283(14) Uani 1 1 d .
H46 H 0.7372 0.9858 0.4176 0.034 Uiso 1 1 calc R
N47 N 0.5813(5) 1.1520(3) 0.3255(2) 0.0365(14) Uani 1 1 d .
O48 O 0.5332(5) 1.1168(2) 0.2942(2) 0.0526(14) Uani 1 1 d .
O49 O 0.5644(4) 1.2112(2) 0.3297(2) 0.0475(13) Uani 1 1 d .
N50 N 0.9314(6) 1.1795(3) 0.4206(3) 0.0520(17) Uani 1 1 d .
O51 O 1.0269(5) 1.1541(3) 0.4267(2) 0.0626(16) Uani 1 1 d .
O52 O 0.9124(5) 1.2389(2) 0.4233(2) 0.0659(17) Uani 1 1 d .
O53 O 0.9202(4) 1.04392(19) 0.45143(17) 0.0360(11) Uani 1 1 d .
C54 C 0.9034(5) 0.9806(3) 0.4726(3) 0.0314(16) Uani 1 1 d .
C55 C 0.8436(6) 0.9734(3) 0.5168(3) 0.0344(17) Uani 1 1 d .
H55 H 0.8116 1.0109 0.5332 0.041 Uiso 1 1 calc R
C56 C 0.8304(5) 0.9118(3) 0.5370(2) 0.0369(14) Uani 1 1 d .
H56 H 0.7898 0.9069 0.5680 0.044 Uiso 1 1 calc R
C57 C 0.8748(6) 0.8557(3) 0.5133(3) 0.0365(17) Uani 1 1 d .
H57 H 0.8626 0.8126 0.5268 0.044 Uiso 1 1 calc R
C58 C 0.9372(6) 0.8655(3) 0.4697(3) 0.0318(16) Uani 1 1 d .
C59 C 0.9539(5) 0.9267(3) 0.4478(3) 0.0340(15) Uani 1 1 d .
H59 H 0.9973 0.9321 0.4176 0.041 Uiso 1 1 calc R
O60 O 0.9878(4) 0.8102(2) 0.44567(17) 0.0347(10) Uani 1 1 d .
C61 C 0.9232(6) 0.7771(3) 0.4112(2) 0.0324(15) Uani 1 1 d .
C62 C 0.9695(6) 0.7190(3) 0.3896(3) 0.0340(16) Uani 1 1 d .
C63 C 0.9101(6) 0.6846(3) 0.3527(3) 0.0368(16) Uani 1 1 d .
H63 H 0.9409 0.6451 0.3386 0.044 Uiso 1 1 calc R
C64 C 0.8046(6) 0.7084(3) 0.3362(3) 0.0361(16) Uani 1 1 d .
C65 C 0.7549(6) 0.7639(3) 0.3588(3) 0.0337(16) Uani 1 1 d .
C66 C 0.8157(6) 0.7971(3) 0.3969(2) 0.0306(14) Uani 1 1 d .
H66 H 0.7820 0.8342 0.4132 0.037 Uiso 1 1 calc R
N67 N 1.0814(5) 0.6927(3) 0.4040(2) 0.0444(15) Uani 1 1 d .
O68 O 1.1577(4) 0.7314(3) 0.4152(2) 0.0590(15) Uani 1 1 d .
O69 O 1.0890(5) 0.6320(3) 0.4052(2) 0.0661(17) Uani 1 1 d .
N70 N 0.7503(5) 0.6736(3) 0.2933(3) 0.0491(17) Uani 1 1 d .
O71 O 0.6956(5) 0.7070(3) 0.2633(2) 0.0632(16) Uani 1 1 d .
O72 O 0.7664(5) 0.6145(2) 0.2903(2) 0.0637(17) Uani 1 1 d .
O73 O 0.6522(3) 0.78421(18) 0.34286(17) 0.0331(11) Uani 1 1 d .
O74 O 0.4239(5) 1.1077(3) 0.4207(2) 0.0661(16) Uani 1 1 d .
C75 C 0.3471(7) 1.1484(4) 0.4207(4) 0.057(2) Uani 1 1 d .
C76 C 0.3034(7) 1.1785(4) 0.3717(3) 0.064(2) Uani 1 1 d .
H76A H 0.3230 1.2256 0.3707 0.096 Uiso 1 1 calc R
H76B H 0.2203 1.1734 0.3700 0.096 Uiso 1 1 calc R
H76C H 0.3387 1.1559 0.3428 0.096 Uiso 1 1 calc R
C77 C 0.2963(10) 1.1705(7) 0.4699(4) 0.109(4) Uani 1 1 d .
H77A H 0.3442 1.1552 0.4980 0.163 Uiso 1 1 calc R
H77B H 0.2194 1.1519 0.4734 0.163 Uiso 1 1 calc R
H77C H 0.2919 1.2190 0.4705 0.163 Uiso 1 1 calc R
O78 O 0.3872(6) 1.3495(4) 0.4644(3) 0.086(2) Uani 1 1 d .
C79 C 0.4753(8) 1.3488(5) 0.4392(4) 0.070(3) Uani 1 1 d .
C80 C 0.4982(9) 1.4035(5) 0.4019(4) 0.087(3) Uani 1 1 d .
H80A H 0.4279 1.4288 0.3962 0.131 Uiso 1 1 calc R
H80B H 0.5244 1.3845 0.3697 0.131 Uiso 1 1 calc R
H80C H 0.5572 1.4330 0.4155 0.131 Uiso 1 1 calc R
C81 C 0.5626(11) 1.2941(6) 0.4436(5) 0.111(4) Uani 1 1 d .
H81A H 0.5525 1.2710 0.4760 0.167 Uiso 1 1 calc R
H81B H 0.6396 1.3130 0.4420 0.167 Uiso 1 1 calc R
H81C H 0.5524 1.2626 0.4156 0.167 Uiso 1 1 calc R
O82 O 0.5496(5) 0.6629(2) 0.3913(2) 0.0610(16) Uani 1 1 d .
C83 C 0.4786(7) 0.6509(4) 0.3571(3) 0.050(2) Uani 1 1 d .
C84 C 0.3936(8) 0.7001(4) 0.3394(4) 0.074(3) Uani 1 1 d .
H84A H 0.4014 0.7409 0.3593 0.111 Uiso 1 1 calc R
H84B H 0.3165 0.6822 0.3438 0.111 Uiso 1 1 calc R
H84C H 0.4068 0.7099 0.3034 0.111 Uiso 1 1 calc R
C85 C 0.4767(10) 0.5855(5) 0.3324(4) 0.091(3) Uani 1 1 d .
H85A H 0.5235 0.5544 0.3519 0.136 Uiso 1 1 calc R
H85B H 0.5072 0.5893 0.2978 0.136 Uiso 1 1 calc R
H85C H 0.3979 0.5692 0.3309 0.136 Uiso 1 1 calc R
B86 B 0.1178(5) 0.6636(3) 0.2495(2) 0.072(3) Uiso 1 1 d D
F87 F 0.0607(6) 0.6542(3) 0.2059(2) 0.113(2) Uiso 1 1 d D
F88 F 0.0850(7) 0.6126(3) 0.2785(3) 0.133(2) Uiso 1 1 d D
F89A F 0.1177(8) 0.7136(3) 0.2830(3) 0.061(2) Uiso 0.50 1 d PD
F89B F 0.0502(9) 0.7150(4) 0.2614(5) 0.092(3) Uiso 0.50 1 d PD
F90A F 0.2172(7) 0.6311(5) 0.2451(4) 0.085(3) Uiso 0.50 1 d PD
F90B F 0.2145(6) 0.6918(4) 0.2329(4) 0.070(3) Uiso 0.50 1 d PD

loop_
_atom_site_aniso_label
_atom_site_aniso_U_11
_atom_site_aniso_U_22
_atom_site_aniso_U_33
_atom_site_aniso_U_23
_atom_site_aniso_U_13
_atom_site_aniso_U_12
Pd1 0.0238(2) 0.0310(2) 0.0322(3) 0.0008(2) -0.0024(2) -0.0016(2)
N2 0.028(3) 0.028(3) 0.028(3) 0.004(2) 0.002(2) 0.005(3)
C3 0.035(4) 0.033(3) 0.039(5) 0.002(3) -0.003(3) 0.003(3)
C4 0.026(3) 0.033(3) 0.045(4) -0.010(3) -0.003(3) -0.002(3)
C5 0.030(3) 0.041(4) 0.030(4) -0.005(3) -0.002(3) 0.000(3)
C6 0.029(4) 0.032(3) 0.037(4) 0.002(3) -0.003(3) 0.004(3)
C7 0.030(4) 0.029(3) 0.038(4) -0.002(3) -0.011(3) -0.001(3)
N8 0.023(3) 0.052(3) 0.053(4) -0.009(3) -0.007(3) -0.001(3)
C9 0.036(4) 0.061(5) 0.063(6) -0.006(4) -0.011(4) 0.004(4)
C10 0.035(4) 0.061(5) 0.072(6) -0.021(4) -0.015(4) -0.003(4)
N11 0.030(3) 0.030(3) 0.037(3) 0.003(2) 0.001(2) -0.006(2)
C12 0.042(4) 0.027(3) 0.028(4) 0.002(3) 0.009(3) -0.004(3)
C13 0.030(4) 0.038(3) 0.028(4) 0.003(3) 0.003(3) 0.006(3)
C14 0.025(3) 0.041(3) 0.025(4) 0.001(3) -0.001(3) -0.006(3)
C15 0.036(4) 0.035(3) 0.029(4) -0.003(3) 0.001(3) -0.003(3)
C16 0.031(4) 0.036(3) 0.022(4) 0.002(3) -0.005(3) 0.005(3)
N17 0.026(3) 0.051(3) 0.046(4) -0.008(3) -0.005(3) -0.002(3)
C18 0.034(4) 0.053(4) 0.054(5) 0.007(4) -0.006(4) 0.003(4)
C19 0.034(4) 0.064(5) 0.069(6) -0.020(4) -0.003(4) -0.012(4)
N20 0.028(3) 0.032(3) 0.035(3) 0.007(3) 0.001(2) -0.002(3)
C21 0.027(4) 0.034(3) 0.045(5) -0.001(3) -0.004(3) 0.002(3)
C22 0.027(4) 0.037(3) 0.049(5) 0.013(3) -0.002(4) -0.001(3)
C23 0.025(3) 0.042(4) 0.031(4) 0.011(3) 0.002(3) 0.000(3)
C24 0.041(4) 0.038(3) 0.050(5) 0.003(3) 0.010(4) 0.004(3)
C25 0.035(4) 0.036(3) 0.040(5) 0.002(3) 0.008(3) 0.001(3)
N26 0.045(3) 0.051(3) 0.042(4) 0.009(3) 0.012(3) -0.001(3)
C27 0.057(5) 0.066(5) 0.039(5) 0.013(4) 0.011(4) 0.010(4)
C28 0.051(5) 0.049(4) 0.050(5) 0.015(4) 0.006(4) 0.002(4)
C29 0.017(3) 0.033(3) 0.026(4) -0.001(3) -0.007(2) 0.001(3)
C30 0.026(3) 0.033(3) 0.027(4) -0.001(3) -0.008(3) -0.006(3)
C31 0.036(4) 0.030(3) 0.034(4) 0.000(3) -0.006(3) -0.003(3)
C32 0.033(4) 0.034(3) 0.027(4) -0.001(3) -0.008(3) 0.002(3)
C33 0.025(3) 0.033(3) 0.037(4) -0.001(3) -0.007(3) 0.004(3)
C34 0.032(4) 0.023(3) 0.043(4) 0.000(3) -0.004(3) 0.002(3)
C35 0.037(4) 0.034(4) 0.032(4) 0.000(3) -0.006(3) 0.000(3)
O36 0.074(4) 0.043(3) 0.045(3) 0.008(2) 0.017(3) 0.007(3)
O37 0.039(3) 0.040(2) 0.048(3) 0.003(2) 0.013(2) 0.005(2)
C38 0.055(5) 0.058(5) 0.049(5) 0.020(4) 0.023(4) 0.011(4)
C39 0.057(6) 0.071(5) 0.068(6) -0.007(4) 0.020(5) -0.006(5)
O40 0.031(2) 0.030(2) 0.035(3) 0.0016(19) -0.008(2) 0.001(2)
C41 0.024(4) 0.032(3) 0.032(4) -0.006(3) 0.006(3) -0.002(3)
C42 0.026(4) 0.033(3) 0.028(4) 0.002(3) 0.000(3) -0.006(3)
C43 0.034(4) 0.025(3) 0.043(4) 0.008(3) -0.005(3) 0.002(3)
C44 0.030(4) 0.036(3) 0.037(4) -0.001(3) 0.001(3) -0.011(3)
C45 0.029(3) 0.034(3) 0.028(4) 0.001(3) -0.006(3) 0.005(3)
C46 0.033(4) 0.025(3) 0.027(4) 0.003(3) -0.002(3) 0.004(3)
N47 0.040(3) 0.031(3) 0.039(4) 0.013(3) -0.007(3) -0.005(3)
O48 0.067(4) 0.040(2) 0.050(4) 0.005(2) -0.023(3) -0.002(3)
O49 0.045(3) 0.029(2) 0.068(4) 0.010(2) -0.013(3) 0.000(2)
N50 0.049(4) 0.049(4) 0.058(5) 0.012(3) -0.013(4) -0.014(3)
O51 0.043(3) 0.069(4) 0.075(4) 0.020(3) -0.016(3) -0.013(3)
O52 0.077(4) 0.043(3) 0.078(4) 0.011(3) -0.036(3) -0.019(3)
O53 0.030(2) 0.034(2) 0.043(3) 0.004(2) -0.006(2) -0.002(2)
C54 0.030(3) 0.030(3) 0.034(4) 0.000(3) -0.014(3) -0.001(3)
C55 0.037(4) 0.034(3) 0.032(4) -0.011(3) -0.002(3) 0.007(3)
C56 0.031(3) 0.051(4) 0.029(4) -0.001(3) 0.003(3) 0.006(4)
C57 0.041(4) 0.034(3) 0.035(5) 0.007(3) -0.005(3) 0.004(3)
C58 0.029(4) 0.034(3) 0.032(4) -0.001(3) -0.012(3) 0.004(3)
C59 0.027(3) 0.044(4) 0.031(4) 0.001(3) -0.004(3) 0.000(3)
O60 0.032(2) 0.034(2) 0.038(3) -0.004(2) -0.003(2) 0.010(2)
C61 0.044(4) 0.028(3) 0.025(4) 0.004(3) 0.007(3) 0.003(3)
C62 0.037(4) 0.028(3) 0.037(4) 0.003(3) 0.000(3) 0.008(3)
C63 0.036(4) 0.029(3) 0.045(5) 0.001(3) 0.009(3) 0.002(3)
C64 0.034(4) 0.032(3) 0.042(4) 0.001(3) 0.002(3) -0.008(3)
C65 0.043(4) 0.020(3) 0.038(4) 0.007(3) -0.004(3) -0.001(3)
C66 0.036(3) 0.028(3) 0.028(4) 0.004(3) 0.007(3) 0.007(3)
N67 0.041(4) 0.043(3) 0.050(4) 0.001(3) -0.003(3) 0.015(3)
O68 0.038(3) 0.059(3) 0.080(4) -0.010(3) -0.010(3) 0.001(3)
O69 0.070(4) 0.045(3) 0.083(5) -0.005(3) -0.018(3) 0.024(3)
N70 0.041(4) 0.046(4) 0.060(5) -0.019(3) 0.000(3) -0.004(3)
O71 0.064(4) 0.067(3) 0.059(4) -0.032(3) -0.027(3) 0.017(3)
O72 0.060(3) 0.033(2) 0.098(5) -0.030(3) -0.001(3) 0.002(2)
O73 0.033(3) 0.027(2) 0.039(3) -0.0048(19) -0.006(2) 0.0057(19)
O74 0.066(4) 0.060(3) 0.072(4) -0.006(3) -0.019(3) 0.015(3)
C75 0.039(5) 0.048(4) 0.085(7) -0.010(4) -0.005(4) -0.003(4)
C76 0.045(5) 0.052(4) 0.094(7) 0.017(4) -0.002(5) 0.004(4)
C77 0.071(8) 0.175(12) 0.080(8) -0.044(8) -0.004(6) 0.023(7)
O78 0.067(5) 0.114(5) 0.077(5) 0.006(4) 0.008(4) -0.001(4)
C79 0.055(6) 0.089(6) 0.066(7) -0.019(6) -0.007(5) 0.001(5)
C80 0.087(7) 0.087(7) 0.088(8) -0.003(7) 0.017(6) -0.023(6)
C81 0.112(10) 0.125(10) 0.097(9) -0.019(8) -0.022(8) 0.043(8)
O82 0.062(4) 0.050(3) 0.071(4) 0.008(3) -0.003(3) -0.004(3)
C83 0.050(5) 0.049(4) 0.053(6) 0.003(4) 0.012(4) -0.012(4)
C84 0.056(6) 0.069(6) 0.097(8) -0.022(5) -0.020(5) 0.009(5)
C85 0.132(9) 0.073(6) 0.067(7) -0.027(6) -0.004(6) 0.003(7)

loop_
_atom_type_symbol
_atom_type_description
_atom_type_scat_dispersion_real
_atom_type_scat_dispersion_imag
_atom_type_scat_source
C C 0.0033 0.0016 'International Tables Vol C Tables 4.2.6.8 and 6.1.1.4'
H H 0.0000 0.0000 'International Tables Vol C Tables 4.2.6.8 and 6.1.1.4'
B B 0.0013 0.0007 'International Tables Vol C Tables 4.2.6.8 and 6.1.1.4'
F F 0.0171 0.0103 'International Tables Vol C Tables 4.2.6.8 and 6.1.1.4'
N N 0.0061 0.0033 'International Tables Vol C Tables 4.2.6.8 and 6.1.1.4'
O O 0.0106 0.0060 'International Tables Vol C Tables 4.2.6.8 and 6.1.1.4'
Pd Pd -0.9988 1.0072 'International Tables Vol C Tables 4.2.6.8 and 6.1.1.4'

loop_
_geom_angle_atom_site_label_1
_geom_angle_atom_site_label_2
_geom_angle_atom_site_label_3
_geom_angle
C29 Pd1 N11 96.5(2)
C29 Pd1 N2 85.6(2)
N11 Pd1 N2 177.5(2)
C29 Pd1 N20 176.3(2)
N11 Pd1 N20 86.3(2)
N2 Pd1 N20 91.59(19)
C3 N2 C7 117.4(5)
C3 N2 Pd1 124.2(4)
C7 N2 Pd1 118.3(4)
N2 C3 C4 123.1(6)
N2 C3 H3 118.4
C4 C3 H3 118.4
C3 C4 C5 120.8(6)
C3 C4 H4 119.6
C5 C4 H4 119.6
N8 C5 C4 123.2(6)
N8 C5 C6 121.3(6)
C4 C5 C6 115.4(5)
C7 C6 C5 119.9(6)
C7 C6 H6 120.0
C5 C6 H6 120.0
N2 C7 C6 123.2(6)
N2 C7 H7 118.4
C6 C7 H7 118.4
C5 N8 C9 120.4(6)
C5 N8 C10 120.2(6)
C9 N8 C10 118.5(6)
N8 C9 H9A 109.5
N8 C9 H9B 109.5
H9A C9 H9B 109.5
N8 C9 H9C 109.5
H9A C9 H9C 109.5
H9B C9 H9C 109.5
N8 C10 H10A 109.5
N8 C10 H10B 109.5
H10A C10 H10B 109.5
N8 C10 H10C 109.5
H10A C10 H10C 109.5
H10B C10 H10C 109.5
C12 N11 C16 115.5(5)
C12 N11 Pd1 121.6(4)
C16 N11 Pd1 122.4(4)
N11 C12 C13 124.4(6)
N11 C12 H12 117.8
C13 C12 H12 117.8
C12 C13 C14 120.1(6)
C12 C13 H13 120.0
C14 C13 H13 120.0
N17 C14 C13 122.0(6)
N17 C14 C15 123.1(6)
C13 C14 C15 114.9(5)
C16 C15 C14 120.0(6)
C16 C15 H15 120.0
C14 C15 H15 120.0
N11 C16 C15 124.9(6)
N11 C16 H16 117.5
C15 C16 H16 117.5
C14 N17 C18 121.1(5)
C14 N17 C19 119.7(6)
C18 N17 C19 117.9(6)
N17 C18 H18A 109.5
N17 C18 H18B 109.5
H18A C18 H18B 109.5
N17 C18 H18C 109.5
H18A C18 H18C 109.5
H18B C18 H18C 109.5
N17 C19 H19A 109.5
N17 C19 H19B 109.5
H19A C19 H19B 109.5
N17 C19 H19C 109.5
H19A C19 H19C 109.5
H19B C19 H19C 109.5
C25 N20 C21 116.2(6)
C25 N20 Pd1 120.8(4)
C21 N20 Pd1 122.4(5)
N20 C21 C22 124.9(6)
N20 C21 H21 117.6
C22 C21 H21 117.6
C21 C22 C23 119.1(6)
C21 C22 H22 120.5
C23 C22 H22 120.5
N26 C23 C24 121.5(6)
N26 C23 C22 122.6(6)
C24 C23 C22 115.8(6)
C25 C24 C23 120.4(6)
C25 C24 H24 119.8
C23 C24 H24 119.8
N20 C25 C24 123.6(6)
N20 C25 H25 118.2
C24 C25 H25 118.2
C23 N26 C27 120.7(6)
C23 N26 C28 120.9(6)
C27 N26 C28 118.4(6)
N26 C27 H27A 109.5
N26 C27 H27B 109.5
H27A C27 H27B 109.5
N26 C27 H27C 109.5
H27A C27 H27C 109.5
H27B C27 H27C 109.5
N26 C28 H28A 109.5
N26 C28 H28B 109.5
H28A C28 H28B 109.5
N26 C28 H28C 109.5
H28A C28 H28C 109.5
H28B C28 H28C 109.5
C34 C29 C30 113.3(6)
C34 C29 Pd1 125.0(5)
C30 C29 Pd1 121.0(4)
C31 C30 C29 125.3(6)
C31 C30 O73 117.3(5)
C29 C30 O73 117.3(6)
C30 C31 C32 118.4(6)
C30 C31 H31 120.8
C32 C31 H31 120.8
C33 C32 C31 119.4(6)
C33 C32 C35 121.9(6)
C31 C32 C35 118.7(6)
C32 C33 C34 118.4(6)
C32 C33 H33 120.8
C34 C33 H33 120.8
C29 C34 C33 124.9(6)
C29 C34 O40 118.5(6)
C33 C34 O40 116.4(5)
O36 C35 O37 123.2(6)
O36 C35 C32 123.0(6)
O37 C35 C32 113.7(5)
C35 O37 C38 115.8(5)
O37 C38 C39 107.4(6)
O37 C38 H38A 110.2
C39 C38 H38A 110.2
O37 C38 H38B 110.2
C39 C38 H38B 110.2
H38A C38 H38B 108.5
C38 C39 H39A 109.5
C38 C39 H39B 109.5
H39A C39 H39B 109.5
C38 C39 H39C 109.5
H39A C39 H39C 109.5
H39B C39 H39C 109.5
C41 O40 C34 116.3(5)
O40 C41 C46 123.3(5)
O40 C41 C42 118.3(6)
C46 C41 C42 118.5(6)
C43 C42 C41 120.2(6)
C43 C42 N47 117.7(5)
C41 C42 N47 122.1(6)
C44 C43 C42 120.8(5)
C44 C43 H43 119.6
C42 C43 H43 119.6
C43 C44 C45 119.9(6)
C43 C44 N50 117.5(5)
C45 C44 N50 122.6(6)
C46 C45 O53 122.8(5)
C46 C45 C44 118.9(6)
O53 C45 C44 118.4(5)
C45 C46 C41 121.7(5)
C45 C46 H46 119.2
C41 C46 H46 119.2
O49 N47 O48 123.8(6)
O49 N47 C42 117.4(5)
O48 N47 C42 118.8(5)
O52 N50 O51 124.3(6)
O52 N50 C44 118.1(6)
O51 N50 C44 117.5(6)
C45 O53 C54 116.4(5)
C55 C54 C59 122.0(6)
C55 C54 O53 120.3(6)
C59 C54 O53 117.6(6)
C56 C55 C54 119.2(6)
C56 C55 H55 120.4
C54 C55 H55 120.4
C55 C56 C57 121.7(6)
C55 C56 H56 119.2
C57 C56 H56 119.2
C58 C57 C56 117.1(6)
C58 C57 H57 121.4
C56 C57 H57 121.4
C57 C58 C59 123.6(6)
C57 C58 O60 118.9(6)
C59 C58 O60 117.6(6)
C58 C59 C54 116.3(6)
C58 C59 H59 121.8
C54 C59 H59 121.8
C61 O60 C58 117.0(5)
O60 C61 C66 123.2(5)
O60 C61 C62 117.6(6)
C66 C61 C62 119.1(6)
C63 C62 C61 120.4(6)
C63 C62 N67 116.8(6)
C61 C62 N67 122.8(6)
C62 C63 C64 119.5(6)
C62 C63 H63 120.3
C64 C63 H63 120.3
C63 C64 C65 120.9(6)
C63 C64 N70 117.1(6)
C65 C64 N70 122.0(6)
O73 C65 C64 119.1(6)
O73 C65 C66 122.3(6)
C64 C65 C66 118.5(6)
C61 C66 C65 121.4(6)
C61 C66 H66 119.3
C65 C66 H66 119.3
O68 N67 O69 125.3(6)
O68 N67 C62 119.0(5)
O69 N67 C62 115.6(6)
O72 N70 O71 125.7(6)
O72 N70 C64 117.0(6)
O71 N70 C64 117.3(5)
C65 O73 C30 117.1(5)
O74 C75 C77 119.7(9)
O74 C75 C76 121.4(8)
C77 C75 C76 118.9(8)
C75 C76 H76A 109.5
C75 C76 H76B 109.5
H76A C76 H76B 109.5
C75 C76 H76C 109.5
H76A C76 H76C 109.5
H76B C76 H76C 109.5
C75 C77 H77A 109.5
C75 C77 H77B 109.5
H77A C77 H77B 109.5
C75 C77 H77C 109.5
H77A C77 H77C 109.5
H77B C77 H77C 109.5
O78 C79 C80 119.6(9)
O78 C79 C81 122.5(11)
C80 C79 C81 117.9(10)
C79 C80 H80A 109.5
C79 C80 H80B 109.5
H80A C80 H80B 109.5
C79 C80 H80C 109.5
H80A C80 H80C 109.5
H80B C80 H80C 109.5
C79 C81 H81A 109.5
C79 C81 H81B 109.5
H81A C81 H81B 109.5
C79 C81 H81C 109.5
H81A C81 H81C 109.5
H81B C81 H81C 109.5
O82 C83 C85 120.2(8)
O82 C83 C84 122.9(7)
C85 C83 C84 116.9(8)
C83 C84 H84A 109.5
C83 C84 H84B 109.5
H84A C84 H84B 109.5
C83 C84 H84C 109.5
H84A C84 H84C 109.5
H84B C84 H84C 109.5
C83 C85 H85A 109.5
C83 C85 H85B 109.5
H85A C85 H85B 109.5
C83 C85 H85C 109.5
H85A C85 H85C 109.5
H85B C85 H85C 109.5
F89A B86 F88 101.7(6)
F90B B86 F88 139.0(7)
F89A B86 F87 132.0(7)
F90B B86 F87 101.8(7)
F88 B86 F87 103.6(6)
F89A B86 F90A 115.2(8)
F87 B86 F90A 106.8(7)
F90B B86 F89B 104.3(8)
F88 B86 F89B 106.9(7)
F87 B86 F89B 90.9(7)

loop_
_geom_bond_atom_site_label_1
_geom_bond_atom_site_label_2
_geom_bond_distance
Pd1 C29 2.016(6)
Pd1 N11 2.022(5)
Pd1 N2 2.036(5)
Pd1 N20 2.093(5)
N2 C3 1.334(8)
N2 C7 1.339(8)
C3 C4 1.376(9)
C3 H3 0.9500
C4 C5 1.392(9)
C4 H4 0.9500
C5 N8 1.356(8)
C5 C6 1.419(9)
C6 C7 1.375(9)
C6 H6 0.9500
C7 H7 0.9500
N8 C9 1.430(9)
N8 C10 1.461(8)
C9 H9A 0.9800
C9 H9B 0.9800
C9 H9C 0.9800
C10 H10A 0.9800
C10 H10B 0.9800
C10 H10C 0.9800
N11 C12 1.339(8)
N11 C16 1.347(8)
C12 C13 1.374(9)
C12 H12 0.9500
C13 C14 1.416(9)
C13 H13 0.9500
C14 N17 1.349(8)
C14 C15 1.419(9)
C15 C16 1.359(9)
C15 H15 0.9500
C16 H16 0.9500
N17 C18 1.454(8)
N17 C19 1.469(9)
C18 H18A 0.9800
C18 H18B 0.9800
C18 H18C 0.9800
C19 H19A 0.9800
C19 H19B 0.9800
C19 H19C 0.9800
N20 C25 1.343(8)
N20 C21 1.344(8)
C21 C22 1.381(9)
C21 H21 0.9500
C22 C23 1.417(9)
C22 H22 0.9500
C23 N26 1.351(8)
C23 C24 1.406(9)
C24 C25 1.386(10)
C24 H24 0.9500
C25 H25 0.9500
N26 C27 1.444(10)
N26 C28 1.477(9)
C27 H27A 0.9800
C27 H27B 0.9800
C27 H27C 0.9800
C28 H28A 0.9800
C28 H28B 0.9800
C28 H28C 0.9800
C29 C34 1.375(8)
C29 C30 1.398(8)
C30 C31 1.370(9)
C30 O73 1.421(7)
C31 C32 1.401(9)
C31 H31 0.9500
C32 C33 1.385(8)
C32 C35 1.487(9)
C33 C34 1.398(9)
C33 H33 0.9500
C34 O40 1.415(7)
C35 O36 1.218(8)
C35 O37 1.321(8)
O37 C38 1.451(8)
C38 C39 1.500(11)
C38 H38A 0.9900
C38 H38B 0.9900
C39 H39A 0.9800
C39 H39B 0.9800
C39 H39C 0.9800
O40 C41 1.361(7)
C41 C46 1.375(9)
C41 C42 1.407(8)
C42 C43 1.372(9)
C42 N47 1.472(8)
C43 C44 1.358(9)
C43 H43 0.9500
C44 C45 1.415(8)
C44 N50 1.462(9)
C45 C46 1.368(9)
C45 O53 1.379(7)
C46 H46 0.9500
N47 O49 1.217(6)
N47 O48 1.226(7)
N50 O52 1.220(8)
N50 O51 1.240(8)
O53 C54 1.408(7)
C54 C55 1.366(9)
C54 C59 1.400(9)
C55 C56 1.363(9)
C55 H55 0.9500
C56 C57 1.392(9)
C56 H56 0.9500
C57 C58 1.376(10)
C57 H57 0.9500
C58 C59 1.378(9)
C58 O60 1.413(7)
C59 H59 0.9500
O60 C61 1.358(8)
C61 C66 1.374(9)
C61 C62 1.411(9)
C62 C63 1.383(9)
C62 N67 1.463(8)
C63 C64 1.395(9)
C63 H63 0.9500
C64 C65 1.397(9)
C64 N70 1.473(9)
C65 O73 1.337(8)
C65 C66 1.401(9)
C66 H66 0.9500
N67 O68 1.223(7)
N67 O69 1.229(7)
N70 O72 1.212(7)
N70 O71 1.220(8)
O74 C75 1.218(9)
C75 C77 1.492(13)
C75 C76 1.514(12)
C76 H76A 0.9800
C76 H76B 0.9800
C76 H76C 0.9800
C77 H77A 0.9800
C77 H77B 0.9800
C77 H77C 0.9800
O78 C79 1.227(11)
C79 C80 1.503(14)
C79 C81 1.509(13)
C80 H80A 0.9800
C80 H80B 0.9800
C80 H80C 0.9800
C81 H81A 0.9800
C81 H81B 0.9800
C81 H81C 0.9800
O82 C83 1.248(10)
C83 C85 1.473(11)
C83 C84 1.482(11)
C84 H84A 0.9800
C84 H84B 0.9800
C84 H84C 0.9800
C85 H85A 0.9800
C85 H85B 0.9800
C85 H85C 0.9800
B86 F89A 1.3400(10)
B86 F90B 1.3403(10)
B86 F88 1.3406(10)
B86 F87 1.3408(10)
B86 F90A 1.3414(10)
B86 F89B 1.3415(10)
